data_4131970
loop_
_publ_author_name
'Karak, Suvendu'
'Kumar, Sushil'
'Pachfule, Pradip'
'Banerjee, Rahul'

_publ_section_title
;
 Porosity Prediction through Hydrogen Bonding in Covalent Organic
 Frameworks.
;
_journal_issue 15
_journal_name_full 'Journal of the American Chemical Society'
_journal_page_first 5138
_journal_page_last 5145
_journal_paper_doi 10.1021/jacs.7b13558
_journal_volume 140
_journal_year 2018
_chemical_formula_moiety '2(C14 H18 N2), 4(C7 H7 O3 S), C2 O'
_chemical_formula_sum 'C58 H64 N4 O13 S4'
_chemical_formula_weight 1153.37
_space_group_crystal_system monoclinic
_space_group_IT_number 15
_space_group_name_Hall '-C 2yc'
_space_group_name_H-M_alt 'C 1 2/c 1'
_atom_sites_solution_hydrogens mixed
_audit_creation_method SHELXL-2016/6
_cell_angle_alpha 90
_cell_angle_beta 90.53(2)
_cell_angle_gamma 90
_cell_formula_units_Z 4
_cell_length_a 26.738(5)
_cell_length_b 7.0810(11)
_cell_length_c 30.146(7)
_cell_measurement_reflns_used 4736
_cell_measurement_temperature 293(2)
_cell_measurement_theta_max 25.00
_cell_measurement_theta_min 3.00
_cell_volume 5707.4(19)
_computing_structure_refinement 'SHELXL-2016/6 (Sheldrick, 2016)'
_diffrn_ambient_temperature 293(2)
_diffrn_measured_fraction_theta_full 0.940
_diffrn_measured_fraction_theta_max 0.940
_diffrn_measurement_device_type 'Supernova (Mo) X-ray source'
_diffrn_measurement_method '\w scans'
_diffrn_radiation_type MoK\a
_diffrn_radiation_wavelength 0.71073
_diffrn_reflns_av_R_equivalents 0.0712
_diffrn_reflns_av_unetI/netI 0.1006
_diffrn_reflns_Laue_measured_fraction_full 0.940
_diffrn_reflns_Laue_measured_fraction_max 0.940
_diffrn_reflns_limit_h_max 31
_diffrn_reflns_limit_h_min -31
_diffrn_reflns_limit_k_max 8
_diffrn_reflns_limit_k_min -8
_diffrn_reflns_limit_l_max 19
_diffrn_reflns_limit_l_min -35
_diffrn_reflns_number 9752
_diffrn_reflns_point_group_measured_fraction_full 0.940
_diffrn_reflns_point_group_measured_fraction_max 0.940
_diffrn_reflns_theta_full 24.999
_diffrn_reflns_theta_max 24.999
_diffrn_reflns_theta_min 3.048
_diffrn_source 'fine focus sealed tube'
_exptl_absorpt_coefficient_mu 0.234
_exptl_absorpt_correction_T_max 0.952
_exptl_absorpt_correction_T_min 0.945
_exptl_absorpt_correction_type multi-scan
_exptl_absorpt_process_details Crysalispro
_exptl_crystal_colour colorless
_exptl_crystal_density_diffrn 1.342
_exptl_crystal_description block
_exptl_crystal_F_000 2432
_exptl_crystal_size_max 0.240
_exptl_crystal_size_mid 0.220
_exptl_crystal_size_min 0.210
_refine_diff_density_max 0.339
_refine_diff_density_min -0.371
_refine_diff_density_rms 0.069
_refine_ls_extinction_method none
_refine_ls_goodness_of_fit_ref 0.941
_refine_ls_hydrogen_treatment mixed
_refine_ls_matrix_type full
_refine_ls_number_parameters 379
_refine_ls_number_reflns 4736
_refine_ls_number_restraints 9
_refine_ls_restrained_S_all 0.947
_refine_ls_R_factor_all 0.1440
_refine_ls_R_factor_gt 0.0799
_refine_ls_shift/su_max 0.000
_refine_ls_shift/su_mean 0.000
_refine_ls_structure_factor_coef Fsqd
_refine_ls_weighting_details 'w=1/[\s^2^(Fo^2^)+(0.1215P)^2^] where P=(Fo^2^+2Fc^2^)/3'
_refine_ls_weighting_scheme calc
_refine_ls_wR_factor_gt 0.1975
_refine_ls_wR_factor_ref 0.2479
_reflns_Friedel_coverage 0.000
_reflns_number_gt 2476
_reflns_number_total 4736
_reflns_threshold_expression 'I > 2\s(I)'
_cod_data_source_file ja7b13558_si_002.cif
_cod_data_source_block PTSA-BD-Me2
_cod_original_cell_volume 5707.3(18)
_cod_original_sg_symbol_H-M 'C 2/c'
_cod_database_code 4131970
_shelx_shelxl_version_number 2016/6
_shelx_space_group_comment
;
The symmetry employed for this shelxl refinement is uniquely defined
by the following loop, which should always be used as a source of
symmetry information in preference to the above space-group names.
They are only intended as comments.
;
_shelx_estimated_absorpt_t_min 0.946
_shelx_estimated_absorpt_t_max 0.953

loop_
_space_group_symop_operation_xyz
'x, y, z'
'-x, y, -z+1/2'
'x+1/2, y+1/2, z'
'-x+1/2, y+1/2, -z+1/2'
'-x, -y, -z'
'x, -y, z-1/2'
'-x+1/2, -y+1/2, -z'
'x+1/2, -y+1/2, z-1/2'

loop_
_atom_site_label
_atom_site_type_symbol
_atom_site_fract_x
_atom_site_fract_y
_atom_site_fract_z
_atom_site_U_iso_or_equiv
_atom_site_adp_type
_atom_site_occupancy
_atom_site_site_symmetry_order
_atom_site_calc_flag
_atom_site_refinement_flags_posn
_atom_site_refinement_flags_adp
_atom_site_refinement_flags_occupancy
_atom_site_disorder_assembly
_atom_site_disorder_group
C1 C 0.57242(17) 0.2647(6) 0.12950(17) 0.0392(12) Uani 1 1 d . . . . .
C2 C 0.58159(18) 0.3142(7) 0.08598(19) 0.0495(14) Uani 1 1 d . . . . .
H2 H 0.613550 0.351341 0.077734 0.059 Uiso 1 1 calc R U . . .
C3 C 0.54366(18) 0.3090(7) 0.05474(18) 0.0483(13) Uani 1 1 d . . . . .
H3 H 0.550468 0.340821 0.025486 0.058 Uiso 1 1 calc R U . . .
C4 C 0.49536(17) 0.2569(6) 0.06629(18) 0.0412(12) Uani 1 1 d . . . . .
C5 C 0.48767(17) 0.2110(7) 0.11066(19) 0.0473(13) Uani 1 1 d . . . . .
H5 H 0.455571 0.176631 0.119119 0.057 Uiso 1 1 calc R U . . .
C6 C 0.52457(19) 0.2134(7) 0.14269(19) 0.0497(14) Uani 1 1 d . . . . .
C7 C 0.5136(2) 0.1685(9) 0.1902(2) 0.0743(18) Uani 1 1 d D . . . .
H7A H 0.543820 0.177387 0.207532 0.111 Uiso 1 1 calc DR U . . .
H7B H 0.489448 0.256564 0.201343 0.111 Uiso 1 1 calc DR U . . .
H7C H 0.500439 0.042615 0.192281 0.111 Uiso 1 1 calc DR U . . .
C8 C 0.45424(17) 0.2474(6) 0.03374(18) 0.0407(12) Uani 1 1 d . . . . .
C9 C 0.46226(19) 0.2060(6) -0.01072(18) 0.0481(13) Uani 1 1 d . . . . .
H9 H 0.494761 0.184824 -0.020260 0.058 Uiso 1 1 calc R U . . .
C10 C 0.42357(18) 0.1956(6) -0.04103(18) 0.0469(13) Uani 1 1 d . . . . .
H10 H 0.429848 0.166771 -0.070553 0.056 Uiso 1 1 calc R U . . .
C11 C 0.37577(17) 0.2282(6) -0.02720(17) 0.0366(11) Uani 1 1 d . . . . .
C12 C 0.36439(17) 0.2670(6) 0.01647(17) 0.0383(12) Uani 1 1 d . . . . .
C13 C 0.40463(18) 0.2778(6) 0.04629(18) 0.0428(12) Uani 1 1 d . . . . .
H13 H 0.398152 0.306397 0.075791 0.051 Uiso 1 1 calc R U . . .
C14 C 0.31147(17) 0.2951(7) 0.03185(19) 0.0546(15) Uani 1 1 d D . . . .
H14A H 0.311551 0.320449 0.063132 0.082 Uiso 1 1 calc DR U . . .
H14B H 0.296752 0.399811 0.016271 0.082 Uiso 1 1 calc R U . . .
H14C H 0.292368 0.182939 0.025940 0.082 Uiso 1 1 calc DR U . . .
C15 C 0.4481(2) 0.7218(9) 0.1202(3) 0.113(3) Uani 1 1 d . . . . .
H15A H 0.453317 0.688778 0.150759 0.170 Uiso 1 1 calc R U . . .
H15B H 0.462833 0.627228 0.101602 0.170 Uiso 1 1 calc R U . . .
H15C H 0.463315 0.841874 0.114338 0.170 Uiso 1 1 calc R U . . .
C16 C 0.3925(2) 0.7335(7) 0.1105(3) 0.073(2) Uani 1 1 d . . . . .
C17 C 0.3754(2) 0.7786(8) 0.0689(3) 0.0717(19) Uani 1 1 d . . . . .
H17 H 0.398272 0.807268 0.046854 0.086 Uiso 1 1 calc R U . . .
C18 C 0.3251(2) 0.7822(7) 0.0592(2) 0.0588(16) Uani 1 1 d . . . . .
H18 H 0.314408 0.812515 0.030604 0.071 Uiso 1 1 calc R U . . .
C19 C 0.29023(18) 0.7414(6) 0.09135(18) 0.0421(12) Uani 1 1 d . . . . .
C20 C 0.3064(2) 0.6948(7) 0.1339(2) 0.0600(16) Uani 1 1 d . . . . .
H20 H 0.283465 0.664794 0.155778 0.072 Uiso 1 1 calc R U . . .
C21 C 0.3571(3) 0.6936(8) 0.1431(3) 0.079(2) Uani 1 1 d . . . . .
H21 H 0.367975 0.665587 0.171757 0.094 Uiso 1 1 calc R U . . .
C22 C 0.3662(2) 0.2438(8) 0.2000(2) 0.0689(18) Uani 1 1 d . . . . .
H22A H 0.378219 0.169124 0.175765 0.103 Uiso 1 1 calc R U . . .
H22B H 0.380086 0.368543 0.198306 0.103 Uiso 1 1 calc R U . . .
H22C H 0.376110 0.186220 0.227562 0.103 Uiso 1 1 calc R U . . .
C23 C 0.3102(2) 0.2553(6) 0.19755(19) 0.0492(14) Uani 1 1 d . . . . .
C24 C 0.2838(2) 0.1674(7) 0.1638(2) 0.0599(15) Uani 1 1 d . . . . .
H24 H 0.301314 0.103261 0.141998 0.072 Uiso 1 1 calc R U . . .
C25 C 0.23251(19) 0.1715(6) 0.16140(18) 0.0499(13) Uani 1 1 d . . . . .
H25 H 0.215911 0.107266 0.138740 0.060 Uiso 1 1 calc R U . . .
C26 C 0.20558(19) 0.2705(6) 0.19241(17) 0.0433(13) Uani 1 1 d . . . . .
C27 C 0.23151(19) 0.3622(7) 0.22593(19) 0.0567(15) Uani 1 1 d . . . . .
H27 H 0.214071 0.430209 0.247170 0.068 Uiso 1 1 calc R U . . .
C28 C 0.2823(2) 0.3538(7) 0.22816(19) 0.0601(15) Uani 1 1 d . . . . .
H28 H 0.298867 0.416545 0.251093 0.072 Uiso 1 1 calc R U . . .
C29 C 0.457(2) 0.730(9) 0.222(2) 0.49(3) Uiso 0.62(3) 1 d . . P A 1
C29' C 0.4581(7) 0.555(3) 0.2346(7) 0.088(11) Uiso 0.38(3) 1 d . . P A 2
N1 N 0.61431(16) 0.2667(6) 0.16095(16) 0.0431(10) Uani 1 1 d D . . . .
N2 N 0.33477(16) 0.2193(6) -0.05970(16) 0.0434(11) Uani 1 1 d D . . . .
O1 O 0.21857(12) 0.6034(4) 0.04341(13) 0.0572(10) Uani 1 1 d . . . . .
O2 O 0.20025(14) 0.6936(6) 0.11870(13) 0.0712(12) Uani 1 1 d . . . . .
O3 O 0.21500(13) 0.9315(4) 0.06264(13) 0.0611(11) Uani 1 1 d . . . . .
O4 O 0.12380(12) 0.0972(4) 0.21096(13) 0.0563(10) Uani 1 1 d . . . . .
O5 O 0.12315(13) 0.4359(4) 0.21342(13) 0.0633(11) Uani 1 1 d . . . . .
O6 O 0.12545(15) 0.2746(6) 0.14319(13) 0.0779(13) Uani 1 1 d . . . . .
O7 O 0.500000 0.662(3) 0.250000 0.293(8) Uiso 1 2 d S . P . .
S1 S 0.22629(4) 0.74398(16) 0.07804(5) 0.0448(4) Uani 1 1 d . . . . .
S2 S 0.13964(5) 0.27023(17) 0.18980(5) 0.0469(4) Uani 1 1 d . . . . .
H1A H 0.6454(12) 0.253(7) 0.149(2) 0.09(2) Uiso 1 1 d D . . . .
H1B H 0.6137(17) 0.374(4) 0.1776(14) 0.054(15) Uiso 1 1 d D . . . .
H1C H 0.6116(15) 0.166(4) 0.1789(12) 0.036(13) Uiso 1 1 d D . . . .
H2A H 0.3165(17) 0.106(7) -0.0535(16) 0.056(15) Uiso 1 1 d . . . . .
H2B H 0.344(2) 0.199(7) -0.0882(9) 0.073(19) Uiso 1 1 d D . . . .
H2C H 0.3172(16) 0.330(4) -0.0601(18) 0.067(17) Uiso 1 1 d D . . . .

loop_
_atom_site_aniso_label
_atom_site_aniso_U_11
_atom_site_aniso_U_22
_atom_site_aniso_U_33
_atom_site_aniso_U_23
_atom_site_aniso_U_13
_atom_site_aniso_U_12
C1 0.040(3) 0.039(3) 0.039(3) -0.001(2) 0.000(2) 0.002(2)
C2 0.038(3) 0.052(3) 0.059(4) 0.006(3) -0.002(3) -0.006(2)
C3 0.045(3) 0.056(3) 0.044(3) 0.007(3) 0.002(3) -0.003(2)
C4 0.036(3) 0.040(3) 0.048(3) -0.003(2) 0.000(3) 0.001(2)
C5 0.031(2) 0.057(3) 0.054(4) 0.005(3) 0.006(3) 0.003(2)
C6 0.045(3) 0.058(3) 0.047(3) -0.001(3) 0.004(3) 0.005(2)
C7 0.049(3) 0.119(5) 0.055(4) 0.009(4) 0.006(3) 0.005(3)
C8 0.037(3) 0.039(3) 0.046(3) 0.003(2) -0.002(3) 0.006(2)
C9 0.042(3) 0.054(3) 0.048(3) -0.001(3) 0.006(3) 0.005(2)
C10 0.046(3) 0.052(3) 0.043(3) -0.009(2) 0.003(3) 0.001(2)
C11 0.040(3) 0.028(2) 0.041(3) -0.003(2) -0.003(2) -0.0004(19)
C12 0.038(3) 0.032(2) 0.045(3) -0.003(2) 0.005(3) 0.000(2)
C13 0.045(3) 0.040(3) 0.044(3) 0.000(2) 0.000(3) 0.001(2)
C14 0.043(3) 0.061(3) 0.060(4) -0.002(3) 0.011(3) 0.008(2)
C15 0.059(4) 0.085(5) 0.195(10) -0.001(5) -0.044(5) 0.004(3)
C16 0.065(4) 0.036(3) 0.117(7) -0.010(4) -0.001(5) 0.000(3)
C17 0.058(4) 0.063(4) 0.094(6) 0.006(4) 0.007(4) -0.003(3)
C18 0.059(4) 0.053(3) 0.065(4) 0.000(3) 0.009(3) -0.005(3)
C19 0.046(3) 0.032(2) 0.049(3) 0.000(2) 0.000(3) 0.006(2)
C20 0.061(3) 0.050(3) 0.070(5) 0.008(3) -0.002(3) -0.002(3)
C21 0.092(5) 0.062(4) 0.082(5) 0.010(3) -0.030(5) 0.004(4)
C22 0.049(3) 0.080(4) 0.078(5) 0.014(3) 0.001(3) 0.011(3)
C23 0.055(3) 0.042(3) 0.051(4) 0.006(3) 0.005(3) 0.000(2)
C24 0.064(4) 0.058(3) 0.058(4) 0.002(3) 0.009(3) 0.007(3)
C25 0.059(3) 0.045(3) 0.046(3) -0.008(3) 0.000(3) 0.000(3)
C26 0.058(3) 0.033(2) 0.039(3) 0.003(2) 0.001(3) 0.005(2)
C27 0.057(3) 0.057(3) 0.057(4) -0.023(3) 0.000(3) -0.003(3)
C28 0.064(4) 0.061(3) 0.054(4) -0.009(3) -0.013(3) -0.008(3)
N1 0.042(2) 0.041(3) 0.047(3) 0.000(2) -0.004(2) 0.004(2)
N2 0.045(2) 0.040(2) 0.045(3) 0.000(2) -0.004(2) 0.005(2)
O1 0.058(2) 0.0466(19) 0.067(3) -0.0158(18) -0.001(2) -0.0042(17)
O2 0.057(2) 0.099(3) 0.058(3) 0.014(2) 0.018(2) 0.002(2)
O3 0.068(2) 0.0366(18) 0.078(3) 0.0005(18) -0.009(2) 0.0145(17)
O4 0.056(2) 0.0444(19) 0.069(3) 0.0032(18) 0.007(2) -0.0006(16)
O5 0.068(2) 0.0406(19) 0.082(3) -0.0068(19) 0.004(2) 0.0095(17)
O6 0.059(2) 0.133(4) 0.042(2) 0.005(2) -0.011(2) -0.008(2)
S1 0.0426(7) 0.0423(7) 0.0497(9) -0.0003(6) 0.0039(7) 0.0054(6)
S2 0.0513(8) 0.0446(7) 0.0447(8) 0.0001(6) 0.0000(7) 0.0024(6)

loop_
_atom_type_symbol
_atom_type_description
_atom_type_scat_dispersion_real
_atom_type_scat_dispersion_imag
_atom_type_scat_source
C C 0.0033 0.0016 'International Tables Vol C Tables 4.2.6.8 and 6.1.1.4'
H H 0.0000 0.0000 'International Tables Vol C Tables 4.2.6.8 and 6.1.1.4'
N N 0.0061 0.0033 'International Tables Vol C Tables 4.2.6.8 and 6.1.1.4'
O O 0.0106 0.0060 'International Tables Vol C Tables 4.2.6.8 and 6.1.1.4'
S S 0.1246 0.1234 'International Tables Vol C Tables 4.2.6.8 and 6.1.1.4'

loop_
_geom_angle_atom_site_label_1
_geom_angle_atom_site_label_2
_geom_angle_atom_site_label_3
_geom_angle
_geom_angle_site_symmetry_1
_geom_angle_site_symmetry_3
C2 C1 C6 120.6(5) . .
C2 C1 N1 118.2(4) . .
C6 C1 N1 121.2(5) . .
C1 C2 C3 120.4(5) . .
C1 C2 H2 119.8 . .
C3 C2 H2 119.8 . .
C4 C3 C2 121.0(5) . .
C4 C3 H3 119.5 . .
C2 C3 H3 119.5 . .
C3 C4 C5 116.6(5) . .
C3 C4 C8 122.4(5) . .
C5 C4 C8 121.0(4) . .
C6 C5 C4 124.1(5) . .
C6 C5 H5 118.0 . .
C4 C5 H5 118.0 . .
C5 C6 C1 117.3(5) . .
C5 C6 C7 121.5(5) . .
C1 C6 C7 121.2(5) . .
C6 C7 H7A 109.5 . .
C6 C7 H7B 109.5 . .
H7A C7 H7B 109.5 . .
C6 C7 H7C 109.5 . .
H7A C7 H7C 109.5 . .
H7B C7 H7C 109.5 . .
C9 C8 C13 116.6(5) . .
C9 C8 C4 122.2(4) . .
C13 C8 C4 121.2(5) . .
C8 C9 C10 122.0(5) . .
C8 C9 H9 119.0 . .
C10 C9 H9 119.0 . .
C11 C10 C9 119.2(5) . .
C11 C10 H10 120.4 . .
C9 C10 H10 120.4 . .
C10 C11 C12 122.6(5) . .
C10 C11 N2 119.0(5) . .
C12 C11 N2 118.4(4) . .
C11 C12 C13 116.7(4) . .
C11 C12 C14 122.4(5) . .
C13 C12 C14 121.0(5) . .
C8 C13 C12 122.9(5) . .
C8 C13 H13 118.5 . .
C12 C13 H13 118.5 . .
C12 C14 H14A 109.5 . .
C12 C14 H14B 109.5 . .
H14A C14 H14B 109.5 . .
C12 C14 H14C 109.5 . .
H14A C14 H14C 109.5 . .
H14B C14 H14C 109.5 . .
C16 C15 H15A 109.5 . .
C16 C15 H15B 109.5 . .
H15A C15 H15B 109.5 . .
C16 C15 H15C 109.5 . .
H15A C15 H15C 109.5 . .
H15B C15 H15C 109.5 . .
C17 C16 C21 118.0(6) . .
C17 C16 C15 120.6(7) . .
C21 C16 C15 121.4(8) . .
C18 C17 C16 121.2(6) . .
C18 C17 H17 119.4 . .
C16 C17 H17 119.4 . .
C17 C18 C19 120.7(6) . .
C17 C18 H18 119.6 . .
C19 C18 H18 119.6 . .
C18 C19 C20 119.4(5) . .
C18 C19 S1 120.0(4) . .
C20 C19 S1 120.6(4) . .
C21 C20 C19 119.0(6) . .
C21 C20 H20 120.5 . .
C19 C20 H20 120.5 . .
C20 C21 C16 121.7(7) . .
C20 C21 H21 119.2 . .
C16 C21 H21 119.2 . .
C23 C22 H22A 109.5 . .
C23 C22 H22B 109.5 . .
H22A C22 H22B 109.5 . .
C23 C22 H22C 109.5 . .
H22A C22 H22C 109.5 . .
H22B C22 H22C 109.5 . .
C28 C23 C24 116.4(5) . .
C28 C23 C22 122.6(5) . .
C24 C23 C22 121.0(5) . .
C25 C24 C23 122.2(5) . .
C25 C24 H24 118.9 . .
C23 C24 H24 118.9 . .
C24 C25 C26 120.2(5) . .
C24 C25 H25 119.9 . .
C26 C25 H25 119.9 . .
C25 C26 C27 118.3(5) . .
C25 C26 S2 119.9(4) . .
C27 C26 S2 121.8(4) . .
C28 C27 C26 120.6(5) . .
C28 C27 H27 119.7 . .
C26 C27 H27 119.7 . .
C27 C28 C23 122.2(5) . .
C27 C28 H28 118.9 . .
C23 C28 H28 118.9 . .
C1 N1 H1A 116(4) . .
C1 N1 H1B 110(3) . .
H1A N1 H1B 109(5) . .
C1 N1 H1C 109(3) . .
H1A N1 H1C 103(4) . .
H1B N1 H1C 109(4) . .
C11 N2 H2A 107(3) . .
C11 N2 H2B 115(4) . .
H2A N2 H2B 102(4) . .
C11 N2 H2C 111(3) . .
H2A N2 H2C 117(4) . .
H2B N2 H2C 106(5) . .
C29 O7 C29 142(5) . 2_655
C29 O7 C29' 162(3) . 2_655
C29 O7 C29' 53(2) 2_655 2_655
C29' O7 C29' 116(2) . 2_655
O3 S1 O2 113.4(2) . .
O3 S1 O1 111.9(2) . .
O2 S1 O1 111.7(2) . .
O3 S1 C19 106.6(2) . .
O2 S1 C19 106.1(2) . .
O1 S1 C19 106.8(2) . .
O5 S2 O4 112.3(2) . .
O5 S2 O6 112.4(2) . .
O4 S2 O6 111.7(2) . .
O5 S2 C26 106.7(2) . .
O4 S2 C26 106.1(2) . .
O6 S2 C26 107.2(2) . .

loop_
_geom_bond_atom_site_label_1
_geom_bond_atom_site_label_2
_geom_bond_distance
C1 C2 1.382(7)
C1 C6 1.392(7)
C1 N1 1.461(7)
C2 C3 1.378(7)
C2 H2 0.9300
C3 C4 1.390(6)
C3 H3 0.9300
C4 C5 1.393(7)
C4 C8 1.469(7)
C5 C6 1.374(7)
C5 H5 0.9300
C6 C7 1.500(7)
C7 H7A 0.9600
C7 H7B 0.9600
C7 H7C 0.9600
C8 C9 1.390(7)
C8 C13 1.399(7)
C9 C10 1.376(7)
C9 H9 0.9300
C10 C11 1.368(6)
C10 H10 0.9300
C11 C12 1.382(7)
C11 N2 1.465(6)
C12 C13 1.398(7)
C12 C14 1.506(6)
C13 H13 0.9300
C14 H14A 0.9600
C14 H14B 0.9600
C14 H14C 0.9600
C15 C16 1.515(9)
C15 H15A 0.9600
C15 H15B 0.9600
C15 H15C 0.9600
C16 C17 1.366(9)
C16 C21 1.401(9)
C17 C18 1.375(8)
C17 H17 0.9300
C18 C19 1.383(7)
C18 H18 0.9300
C19 C20 1.389(8)
C19 S1 1.753(5)
C20 C21 1.381(8)
C20 H20 0.9300
C21 H21 0.9300
C22 C23 1.501(7)
C22 H22A 0.9600
C22 H22B 0.9600
C22 H22C 0.9600
C23 C28 1.380(7)
C23 C24 1.381(8)
C24 C25 1.372(7)
C24 H24 0.9300
C25 C26 1.377(6)
C25 H25 0.9300
C26 C27 1.382(7)
C26 S2 1.764(5)
C27 C28 1.362(7)
C27 H27 0.9300
C28 H28 0.9300
C29 O7 1.49(7)
C29' O7 1.427(18)
N1 H1A 0.91(2)
N1 H1B 0.912(19)
N1 H1C 0.897(19)
N2 H2A 0.96(5)
N2 H2B 0.91(2)
N2 H2C 0.912(19)
O1 S1 1.456(4)
O2 S1 1.459(4)
O3 S1 1.438(3)
O4 S2 1.446(3)
O5 S2 1.443(3)
O6 S2 1.452(4)

loop_
_geom_torsion_atom_site_label_1
_geom_torsion_atom_site_label_2
_geom_torsion_atom_site_label_3
_geom_torsion_atom_site_label_4
_geom_torsion
C6 C1 C2 C3 -1.6(7)
N1 C1 C2 C3 178.0(4)
C1 C2 C3 C4 1.0(7)
C2 C3 C4 C5 0.0(7)
C2 C3 C4 C8 -179.2(4)
C3 C4 C5 C6 -0.5(7)
C8 C4 C5 C6 178.8(4)
C4 C5 C6 C1 -0.2(7)
C4 C5 C6 C7 178.0(5)
C2 C1 C6 C5 1.2(7)
N1 C1 C6 C5 -178.4(4)
C2 C1 C6 C7 -177.0(5)
N1 C1 C6 C7 3.4(7)
C3 C4 C8 C9 29.3(7)
C5 C4 C8 C9 -149.9(5)
C3 C4 C8 C13 -151.4(4)
C5 C4 C8 C13 29.4(6)
C13 C8 C9 C10 0.1(7)
C4 C8 C9 C10 179.4(4)
C8 C9 C10 C11 0.5(7)
C9 C10 C11 C12 -1.6(7)
C9 C10 C11 N2 179.2(4)
C10 C11 C12 C13 2.0(6)
N2 C11 C12 C13 -178.9(4)
C10 C11 C12 C14 -177.5(4)
N2 C11 C12 C14 1.6(6)
C9 C8 C13 C12 0.4(7)
C4 C8 C13 C12 -179.0(4)
C11 C12 C13 C8 -1.4(6)
C14 C12 C13 C8 178.1(4)
C21 C16 C17 C18 -0.9(9)
C15 C16 C17 C18 177.3(5)
C16 C17 C18 C19 0.4(8)
C17 C18 C19 C20 -0.5(7)
C17 C18 C19 S1 -179.2(4)
C18 C19 C20 C21 1.1(8)
S1 C19 C20 C21 179.8(4)
C19 C20 C21 C16 -1.6(8)
C17 C16 C21 C20 1.5(9)
C15 C16 C21 C20 -176.7(5)
C28 C23 C24 C25 -2.1(8)
C22 C23 C24 C25 178.3(5)
C23 C24 C25 C26 2.1(8)
C24 C25 C26 C27 -0.8(7)
C24 C25 C26 S2 -178.5(4)
C25 C26 C27 C28 -0.2(8)
S2 C26 C27 C28 177.3(4)
C26 C27 C28 C23 0.1(8)
C24 C23 C28 C27 1.0(8)
C22 C23 C28 C27 -179.4(5)
C18 C19 S1 O3 -59.5(4)
C20 C19 S1 O3 121.8(4)
C18 C19 S1 O2 179.4(4)
C20 C19 S1 O2 0.7(5)
C18 C19 S1 O1 60.2(4)
C20 C19 S1 O1 -118.5(4)
C25 C26 S2 O5 -157.9(4)
C27 C26 S2 O5 24.6(5)
C25 C26 S2 O4 82.2(4)
C27 C26 S2 O4 -95.3(4)
C25 C26 S2 O6 -37.3(5)
C27 C26 S2 O6 145.2(4)
